data_4320261
loop_
_publ_author_name
'Maria Calleja'
'Karin Johnson'
'Warwick J. Belcher'
'Jonathan W. Steed'

_publ_section_title
;
 Oxonium Ions from Aqua Regia: Isolation by Hydrogen Bonding to Crown
 Ethers
;
_journal_name_full 'Inorganic Chemistry'
_journal_page_first 4978
_journal_page_last 4985
_journal_paper_doi 10.1021/ic010468i
_journal_volume 40
_journal_year 2001
_chemical_formula_sum 'C28 H45 Au Cl4 O12'
_chemical_formula_weight 420.75
_chemical_name_common compound_3
_chemical_name_systematic
; 
  ? 
;
_space_group_IT_number 2
_symmetry_cell_setting triclinic
_symmetry_space_group_name_Hall '-P 1'
_symmetry_space_group_name_H-M 'P -1'
_atom_sites_solution_hydrogens geom
_atom_sites_solution_primary direct
_atom_sites_solution_secondary difmap
_audit_creation_method SHELXL-97
_cell_angle_alpha 64.7670(10)
_cell_angle_beta 88.6270(10)
_cell_angle_gamma 66.9940(10)
_cell_formula_units_Z 1
_cell_length_a 9.2950(6)
_cell_length_b 10.2293(11)
_cell_length_c 11.6412(11)
_cell_measurement_temperature 123(2)
_cell_volume 907.98(14)
_computing_structure_refinement 'SHELXL-97 (Sheldrick, 1997)'
_computing_structure_solution 'SHELXS-97 (Sheldrick, 1990)'
_diffrn_ambient_temperature 123(2)
_diffrn_measured_fraction_theta_full 0.926
_diffrn_measured_fraction_theta_max 0.926
_diffrn_measurement_device_type KappaCCD
_diffrn_radiation_monochromator graphite
_diffrn_radiation_source 'fine-focus sealed tube'
_diffrn_radiation_type MoK\a
_diffrn_radiation_wavelength 0.71070
_diffrn_reflns_av_R_equivalents 0.0402
_diffrn_reflns_av_sigmaI/netI 0.0589
_diffrn_reflns_limit_h_max 10
_diffrn_reflns_limit_h_min -10
_diffrn_reflns_limit_k_max 12
_diffrn_reflns_limit_k_min -12
_diffrn_reflns_limit_l_max 13
_diffrn_reflns_limit_l_min -14
_diffrn_reflns_number 5637
_diffrn_reflns_theta_full 26.00
_diffrn_reflns_theta_max 26.00
_diffrn_reflns_theta_min 3.82
_exptl_absorpt_coefficient_mu 4.251
_exptl_crystal_colour yellow
_exptl_crystal_density_diffrn 1.539
_exptl_crystal_density_method 'not measured'
_exptl_crystal_description needle
_exptl_crystal_F_000 422
_refine_diff_density_max 0.928
_refine_diff_density_min -1.253
_refine_diff_density_rms 0.102
_refine_ls_extinction_method none
_refine_ls_goodness_of_fit_ref 1.060
_refine_ls_hydrogen_treatment mixed
_refine_ls_matrix_type full
_refine_ls_number_parameters 214
_refine_ls_number_reflns 3321
_refine_ls_number_restraints 0
_refine_ls_restrained_S_all 1.060
_refine_ls_R_factor_all 0.0286
_refine_ls_R_factor_gt 0.0279
_refine_ls_shift/su_max 0.000
_refine_ls_shift/su_mean 0.000
_refine_ls_structure_factor_coef Fsqd
_refine_ls_weighting_details 'w=1/[\s^2^(Fo^2^)+(0.0000P)^2^+0.6137P] where P=(Fo^2^+2Fc^2^)/3'
_refine_ls_weighting_scheme calc
_refine_ls_wR_factor_gt 0.0642
_refine_ls_wR_factor_ref 0.0643
_reflns_number_gt 3273
_reflns_number_total 3321
_reflns_threshold_expression >2sigma(I)
_cod_data_source_file ic010468i_3.cif
_cod_data_source_block aubz15
_cod_depositor_comments
;
The following automatic conversions were performed:

'_refine_ls_weighting_scheme' value 'calc
w=1/[\s^2^(Fo^2^)+(0.0000P)^2^+0.6137P] where P=(Fo^2^+2Fc^2^)/3' was
changed to 'calc'. New tag '_refine_ls_weighting_details' was
created. The value of the new tag was set to
'w=1/[\s^2^(Fo^2^)+(0.0000P)^2^+0.6137P] where P=(Fo^2^+2Fc^2^)/3'.

Automatic conversion script
Id: cif_fix_values 3143 2015-03-26 13:38:13Z robertas 
;
_cod_original_cell_volume 907.99(14)
_cod_original_formula_sum 'C28 H45 Au1 Cl4 O12'
_cod_database_code 4320261

loop_
_symmetry_equiv_pos_as_xyz
'x, y, z'
'-x, -y, -z'

loop_
_atom_site_label
_atom_site_type_symbol
_atom_site_fract_x
_atom_site_fract_y
_atom_site_fract_z
_atom_site_U_iso_or_equiv
_atom_site_adp_type
_atom_site_occupancy
_atom_site_calc_flag
_atom_site_refinement_flags
_atom_site_disorder_assembly
_atom_site_disorder_group
Au1 Au 0.0000 0.0000 0.0000 0.02348(8) Uani 1 d S . .
Cl1 Cl 0.06007(14) 0.13029(15) 0.09555(12) 0.0464(3) Uani 1 d . . .
Cl2 Cl -0.26121(11) 0.12407(12) 0.00686(9) 0.0341(2) Uani 1 d . . .
O1 O 0.3935(4) 0.5241(4) 0.5607(3) 0.0270(6) Uani 1 d . . .
H13 H 0.327(7) 0.562(6) 0.518(5) 0.033(16) Uiso 1 d . . .
H12 H 0.407(7) 0.432(7) 0.622(6) 0.054(16) Uiso 1 d . . .
H11 H 0.5000 0.5000 0.5000 0.11(4) Uiso 1 d S . .
O1A O 0.2149(3) 0.4676(3) 0.3767(2) 0.0261(6) Uani 1 d . . .
O2A O 0.0853(3) 0.7093(3) 0.4455(3) 0.0283(6) Uani 1 d . . .
O3A O 0.1340(3) 0.5394(3) 0.7166(2) 0.0294(6) Uani 1 d . . .
O4A O 0.4196(3) 0.2684(3) 0.7714(2) 0.0269(6) Uani 1 d . . .
O5A O 0.4181(3) 0.2090(3) 0.5610(2) 0.0245(5) Uani 1 d . . .
C1A C 0.1178(5) 0.6261(4) 0.2810(4) 0.0288(8) Uani 1 d . . .
H1A2 H 0.0628 0.6237 0.2107 0.035 Uiso 1 calc R . .
H1A1 H 0.1831 0.6857 0.2439 0.035 Uiso 1 calc R . .
C2A C -0.0010(5) 0.7034(5) 0.3490(4) 0.0301(9) Uani 1 d . . .
H2A2 H -0.0756 0.8124 0.2867 0.036 Uiso 1 calc R . .
H2A1 H -0.0627 0.6407 0.3893 0.036 Uiso 1 calc R . .
C3A C -0.0151(5) 0.7703(5) 0.5232(4) 0.0314(9) Uani 1 d . . .
H3A2 H -0.1029 0.7364 0.5351 0.038 Uiso 1 calc R . .
H3A1 H -0.0617 0.8882 0.4794 0.038 Uiso 1 calc R . .
C4A C 0.0806(5) 0.7086(5) 0.6521(4) 0.0344(9) Uani 1 d . . .
H4A2 H 0.1725 0.7363 0.6405 0.041 Uiso 1 calc R . .
H4A1 H 0.0145 0.7568 0.7037 0.041 Uiso 1 calc R . .
C5A C 0.2469(5) 0.4636(5) 0.8311(4) 0.0341(9) Uani 1 d . . .
H5A2 H 0.1930 0.4805 0.9013 0.041 Uiso 1 calc R . .
H5A1 H 0.3262 0.5089 0.8159 0.041 Uiso 1 calc R . .
C6A C 0.3270(5) 0.2888(5) 0.8681(4) 0.0312(9) Uani 1 d . . .
H6A2 H 0.3963 0.2303 0.9533 0.037 Uiso 1 calc R . .
H6A1 H 0.2466 0.2462 0.8737 0.037 Uiso 1 calc R . .
C7A C 0.4819(5) 0.1097(4) 0.7851(4) 0.0291(8) Uani 1 d . . .
H7A2 H 0.3968 0.0722 0.7969 0.035 Uiso 1 calc R . .
H7A1 H 0.5663 0.0373 0.8621 0.035 Uiso 1 calc R . .
C8A C 0.5485(5) 0.1074(4) 0.6672(3) 0.0269(8) Uani 1 d . . .
H8A2 H 0.6318 0.1475 0.6533 0.032 Uiso 1 calc R . .
H8A1 H 0.5955 -0.0024 0.6764 0.032 Uiso 1 calc R . .
C9A C 0.4516(4) 0.2364(4) 0.4399(3) 0.0231(8) Uani 1 d . . .
C10A C 0.3386(4) 0.3773(4) 0.3383(3) 0.0242(8) Uani 1 d . . .
C11A C 0.3601(5) 0.4143(5) 0.2116(4) 0.0286(8) Uani 1 d . . .
H11A H 0.2838 0.5078 0.1429 0.034 Uiso 1 calc R . .
C12A C 0.4945(5) 0.3133(5) 0.1853(4) 0.0334(9) Uani 1 d . . .
H12A H 0.5097 0.3396 0.0986 0.040 Uiso 1 calc R . .
C13A C 0.6042(5) 0.1766(5) 0.2840(4) 0.0317(9) Uani 1 d . . .
H13A H 0.6946 0.1085 0.2653 0.038 Uiso 1 calc R . .
C14A C 0.5833(5) 0.1374(4) 0.4121(4) 0.0281(8) Uani 1 d . . .
H14A H 0.6595 0.0429 0.4801 0.034 Uiso 1 calc R . .

loop_
_atom_site_aniso_label
_atom_site_aniso_U_11
_atom_site_aniso_U_22
_atom_site_aniso_U_33
_atom_site_aniso_U_23
_atom_site_aniso_U_13
_atom_site_aniso_U_12
Au1 0.02186(12) 0.02781(12) 0.01681(11) -0.00752(8) 0.00503(7) -0.00966(8)
Cl1 0.0394(7) 0.0627(8) 0.0560(7) -0.0425(6) 0.0111(5) -0.0225(5)
Cl2 0.0223(5) 0.0409(6) 0.0346(5) -0.0159(4) 0.0093(4) -0.0105(4)
O1 0.0230(17) 0.0253(16) 0.0295(16) -0.0093(13) 0.0023(13) -0.0104(12)
O1A 0.0220(14) 0.0244(13) 0.0223(13) -0.0071(11) 0.0027(10) -0.0044(11)
O2A 0.0196(14) 0.0290(14) 0.0331(15) -0.0134(12) 0.0051(11) -0.0080(11)
O3A 0.0275(15) 0.0310(15) 0.0289(14) -0.0142(12) 0.0036(11) -0.0107(12)
O4A 0.0289(15) 0.0257(14) 0.0229(13) -0.0082(11) 0.0063(11) -0.0116(11)
O5A 0.0209(14) 0.0221(13) 0.0220(13) -0.0063(10) 0.0009(10) -0.0050(10)
C1A 0.024(2) 0.0240(19) 0.0253(19) -0.0041(16) -0.0009(15) -0.0052(15)
C2A 0.023(2) 0.030(2) 0.026(2) -0.0073(16) 0.0002(15) -0.0062(16)
C3A 0.024(2) 0.025(2) 0.042(2) -0.0164(18) 0.0079(17) -0.0058(16)
C4A 0.032(2) 0.030(2) 0.042(2) -0.0204(19) 0.0079(18) -0.0093(17)
C5A 0.032(2) 0.048(3) 0.030(2) -0.0243(19) 0.0063(16) -0.0159(19)
C6A 0.030(2) 0.039(2) 0.0214(19) -0.0106(17) 0.0043(15) -0.0150(18)
C7A 0.031(2) 0.0240(19) 0.0234(19) -0.0030(15) -0.0026(15) -0.0110(16)
C8A 0.022(2) 0.0230(19) 0.0273(19) -0.0066(16) 0.0005(15) -0.0069(15)
C9A 0.025(2) 0.0216(18) 0.0261(19) -0.0112(15) 0.0040(14) -0.0127(15)
C10A 0.025(2) 0.0245(19) 0.0283(19) -0.0147(16) 0.0048(15) -0.0129(16)
C11A 0.034(2) 0.027(2) 0.026(2) -0.0119(16) 0.0048(16) -0.0147(17)
C12A 0.043(3) 0.039(2) 0.029(2) -0.0190(19) 0.0125(18) -0.023(2)
C13A 0.033(2) 0.033(2) 0.040(2) -0.0234(19) 0.0139(17) -0.0157(18)
C14A 0.027(2) 0.0237(19) 0.035(2) -0.0148(17) 0.0058(16) -0.0099(16)

loop_
_atom_type_symbol
_atom_type_description
_atom_type_scat_dispersion_real
_atom_type_scat_dispersion_imag
_atom_type_scat_source
C C 0.0033 0.0016 'International Tables Vol C Tables 4.2.6.8 and 6.1.1.4'
H H 0.0000 0.0000 'International Tables Vol C Tables 4.2.6.8 and 6.1.1.4'
O O 0.0106 0.0060 'International Tables Vol C Tables 4.2.6.8 and 6.1.1.4'
Au Au -2.0133 8.8022 'International Tables Vol C Tables 4.2.6.8 and 6.1.1.4'
Cl Cl 0.1484 0.1585 'International Tables Vol C Tables 4.2.6.8 and 6.1.1.4'

loop_
_geom_angle_atom_site_label_1
_geom_angle_atom_site_label_2
_geom_angle_atom_site_label_3
_geom_angle
_geom_angle_site_symmetry_1
_geom_angle_site_symmetry_3
_geom_angle_publ_flag
Cl2 Au1 Cl2 180.0 2 . ?
Cl2 Au1 Cl1 90.23(4) 2 . ?
Cl2 Au1 Cl1 89.77(4) . . ?
Cl2 Au1 Cl1 89.77(4) 2 2 ?
Cl2 Au1 Cl1 90.23(4) . 2 ?
Cl1 Au1 Cl1 180.0 . 2 ?
C10A O1A C1A 116.6(3) . . ?
C2A O2A C3A 112.7(3) . . ?
C5A O3A C4A 113.3(3) . . ?
C7A O4A C6A 113.4(3) . . ?
C9A O5A C8A 117.5(3) . . ?
O1A C1A C2A 106.2(3) . . ?
O2A C2A C1A 107.7(3) . . ?
O2A C3A C4A 109.5(3) . . ?
O3A C4A C3A 107.9(3) . . ?
O3A C5A C6A 107.9(3) . . ?
O4A C6A C5A 108.2(3) . . ?
O4A C7A C8A 109.4(3) . . ?
O5A C8A C7A 106.5(3) . . ?
O5A C9A C14A 125.1(3) . . ?
O5A C9A C10A 115.1(3) . . ?
C14A C9A C10A 119.7(3) . . ?
O1A C10A C11A 125.5(3) . . ?
O1A C10A C9A 114.9(3) . . ?
C11A C10A C9A 119.7(3) . . ?
C10A C11A C12A 119.9(4) . . ?
C13A C12A C11A 120.4(4) . . ?
C12A C13A C14A 120.2(4) . . ?
C9A C14A C13A 120.1(4) . . ?

loop_
_geom_bond_atom_site_label_1
_geom_bond_atom_site_label_2
_geom_bond_distance
_geom_bond_site_symmetry_2
_geom_bond_publ_flag
Au1 Cl2 2.2760(9) 2 ?
Au1 Cl2 2.2760(9) . ?
Au1 Cl1 2.2805(11) . ?
Au1 Cl1 2.2805(11) 2 ?
O1A C10A 1.369(4) . ?
O1A C1A 1.431(4) . ?
O2A C2A 1.431(5) . ?
O2A C3A 1.437(5) . ?
O3A C5A 1.425(5) . ?
O3A C4A 1.429(5) . ?
O4A C7A 1.430(5) . ?
O4A C6A 1.437(4) . ?
O5A C9A 1.369(4) . ?
O5A C8A 1.438(4) . ?
C1A C2A 1.509(5) . ?
C3A C4A 1.503(6) . ?
C5A C6A 1.502(6) . ?
C7A C8A 1.498(5) . ?
C9A C14A 1.385(5) . ?
C9A C10A 1.415(5) . ?
C10A C11A 1.387(5) . ?
C11A C12A 1.402(6) . ?
C12A C13A 1.374(6) . ?
C13A C14A 1.400(6) . ?

loop_
_geom_torsion_atom_site_label_1
_geom_torsion_atom_site_label_2
_geom_torsion_atom_site_label_3
_geom_torsion_atom_site_label_4
_geom_torsion
_geom_torsion_site_symmetry_1
_geom_torsion_site_symmetry_2
_geom_torsion_site_symmetry_3
_geom_torsion_site_symmetry_4
_geom_torsion_publ_flag
C10A O1A C1A C2A -176.1(3) . . . . ?
C3A O2A C2A C1A -175.7(3) . . . . ?
O1A C1A C2A O2A 62.6(4) . . . . ?
C2A O2A C3A C4A 155.1(3) . . . . ?
C5A O3A C4A C3A 170.6(3) . . . . ?
O2A C3A C4A O3A -64.4(4) . . . . ?
C4A O3A C5A C6A -164.1(3) . . . . ?
C7A O4A C6A C5A -170.8(3) . . . . ?
O3A C5A C6A O4A 66.9(4) . . . . ?
C6A O4A C7A C8A 169.0(3) . . . . ?
C9A O5A C8A C7A 175.0(3) . . . . ?
O4A C7A C8A O5A -62.0(4) . . . . ?
C8A O5A C9A C14A 23.5(5) . . . . ?
C8A O5A C9A C10A -157.2(3) . . . . ?
C1A O1A C10A C11A -12.7(5) . . . . ?
C1A O1A C10A C9A 166.7(3) . . . . ?
O5A C9A C10A O1A 1.8(5) . . . . ?
C14A C9A C10A O1A -178.8(3) . . . . ?
O5A C9A C10A C11A -178.8(3) . . . . ?
C14A C9A C10A C11A 0.6(5) . . . . ?
O1A C10A C11A C12A 178.4(4) . . . . ?
C9A C10A C11A C12A -1.0(6) . . . . ?
C10A C11A C12A C13A 0.9(6) . . . . ?
C11A C12A C13A C14A -0.4(6) . . . . ?
O5A C9A C14A C13A 179.2(3) . . . . ?
C10A C9A C14A C13A -0.1(6) . . . . ?
C12A C13A C14A C9A 0.0(6) . . . . ?
